data_1554417
loop_
_publ_author_name
'Qiu, Shaobing'
'Guo, Chunlei'
'Wang, Mingkang'
'Sun, Zhenglong'
'Li, Hui'
'Qian, Xuhong'
'Yang, Youjun'

_publ_section_title
;
 Mild dealkylative N-nitrosation of N,N-dialkylaniline derivatives for
 convenient preparation of photo-triggered and photo-calibrated NO donors
;
_journal_issue 22
_journal_name_full 'Organic Chemistry Frontiers'
_journal_page_first 3206
_journal_paper_doi 10.1039/C8QO00818C
_journal_volume 5
_journal_year 2018
_chemical_formula_sum 'C12 H12 N2 O3'
_chemical_formula_weight 232.24
_space_group_crystal_system monoclinic
_space_group_IT_number 14
_space_group_name_Hall '-P 2ybc'
_space_group_name_H-M_alt 'P 1 21/c 1'
_atom_sites_solution_hydrogens geom
_audit_creation_method SHELXL-2013
_audit_update_record
;
2018-08-03 deposited with the CCDC.
2018-09-13 downloaded from the CCDC.
;
_cell_angle_alpha 90
_cell_angle_beta 107.1730(10)
_cell_angle_gamma 90
_cell_formula_units_Z 4
_cell_length_a 11.2278(5)
_cell_length_b 13.7389(6)
_cell_length_c 7.4364(3)
_cell_measurement_reflns_used 6795
_cell_measurement_temperature 173(2)
_cell_measurement_theta_max 54.846
_cell_measurement_theta_min 4.818
_cell_volume 1095.98(8)
_computing_cell_refinement 'Bruker SAINT'
_computing_data_collection 'Bruker APEX2'
_computing_data_reduction 'Bruker SAINT'
_computing_molecular_graphics 'Bruker SHELXTL'
_computing_publication_material 'Bruker SHELXTL'
_computing_structure_refinement 'SHELXL-2013 (Sheldrick, 2013)'
_computing_structure_solution 'SHELXS-97 (Sheldrick 2008)'
_diffrn_ambient_temperature 173(2)
_diffrn_measured_fraction_theta_full 0.997
_diffrn_measured_fraction_theta_max 0.997
_diffrn_measurement_device_type 'Bruker APEX-II CCD'
_diffrn_measurement_method '\f and \w scans'
_diffrn_radiation_type MoK\a
_diffrn_radiation_wavelength 0.71073
_diffrn_reflns_av_R_equivalents 0.0617
_diffrn_reflns_av_unetI/netI 0.0304
_diffrn_reflns_Laue_measured_fraction_full 0.997
_diffrn_reflns_Laue_measured_fraction_max 0.997
_diffrn_reflns_limit_h_max 12
_diffrn_reflns_limit_h_min -13
_diffrn_reflns_limit_k_max 16
_diffrn_reflns_limit_k_min -16
_diffrn_reflns_limit_l_max 9
_diffrn_reflns_limit_l_min -9
_diffrn_reflns_number 18997
_diffrn_reflns_point_group_measured_fraction_full 0.997
_diffrn_reflns_point_group_measured_fraction_max 0.997
_diffrn_reflns_theta_full 25.242
_diffrn_reflns_theta_max 25.996
_diffrn_reflns_theta_min 2.409
_exptl_absorpt_coefficient_mu 0.103
_exptl_absorpt_correction_T_max 0.7456
_exptl_absorpt_correction_T_min 0.6637
_exptl_absorpt_correction_type multi-scan
_exptl_absorpt_process_details sadabs
_exptl_crystal_colour yellow
_exptl_crystal_density_diffrn 1.407
_exptl_crystal_description prismatic
_exptl_crystal_F_000 488
_exptl_crystal_size_max 0.200
_exptl_crystal_size_mid 0.160
_exptl_crystal_size_min 0.100
_refine_diff_density_max 0.211
_refine_diff_density_min -0.154
_refine_diff_density_rms 0.035
_refine_ls_extinction_coef 0.032(6)
_refine_ls_extinction_expression Fc^*^=kFc[1+0.001xFc^2^\l^3^/sin(2\q)]^-1/4^
_refine_ls_extinction_method SHELXL
_refine_ls_goodness_of_fit_ref 1.042
_refine_ls_hydrogen_treatment constr
_refine_ls_matrix_type full
_refine_ls_number_parameters 157
_refine_ls_number_reflns 2146
_refine_ls_number_restraints 0
_refine_ls_restrained_S_all 1.042
_refine_ls_R_factor_all 0.0500
_refine_ls_R_factor_gt 0.0387
_refine_ls_shift/su_max 0.000
_refine_ls_shift/su_mean 0.000
_refine_ls_structure_factor_coef Fsqd
_refine_ls_weighting_details 'w=1/[\s^2^(Fo^2^)+(0.0380P)^2^+0.3915P] where P=(Fo^2^+2Fc^2^)/3'
_refine_ls_weighting_scheme calc
_refine_ls_wR_factor_gt 0.0914
_refine_ls_wR_factor_ref 0.0998
_reflns_Friedel_coverage 0.000
_reflns_number_gt 1794
_reflns_number_total 2146
_reflns_threshold_expression 'I > 2\s(I)'
_cod_data_source_file c8qo00818c2.cif
_cod_data_source_block d8v17769
_cod_original_sg_symbol_H-M 'P 21/c'
_cod_database_code 1554417
_shelx_space_group_comment
; 
The symmetry employed for this shelxl refinement is uniquely defined 
by the following loop, which should always be used as a source of 
symmetry information in preference to the above space-group names. 
They are only intended as comments. 
;
_shelx_estimated_absorpt_t_min 0.980
_shelx_estimated_absorpt_t_max 0.990
_shelxl_version_number 2013-4

loop_
_space_group_symop_operation_xyz
'x, y, z'
'-x, y+1/2, -z+1/2'
'-x, -y, -z'
'x, -y-1/2, z-1/2'

loop_
_atom_site_label
_atom_site_type_symbol
_atom_site_fract_x
_atom_site_fract_y
_atom_site_fract_z
_atom_site_U_iso_or_equiv
_atom_site_adp_type
_atom_site_occupancy
_atom_site_site_symmetry_order
_atom_site_calc_flag
_atom_site_refinement_flags_posn
_atom_site_refinement_flags_adp
N1 N 0.87114(10) 0.71962(9) 0.75006(16) 0.0292(3) Uani 1 1 d . .
N2 N 0.95088(12) 0.79447(10) 0.77870(19) 0.0396(4) Uani 1 1 d . .
O1 O 0.29923(10) 0.54689(8) 0.18893(17) 0.0490(4) Uani 1 1 d . .
O2 O 0.47516(9) 0.60817(7) 0.36879(14) 0.0342(3) Uani 1 1 d . .
O3 O 1.05852(10) 0.77443(9) 0.87148(17) 0.0496(4) Uani 1 1 d . .
C1 C 0.35621(13) 0.62057(11) 0.2485(2) 0.0334(4) Uani 1 1 d . .
C2 C 0.31231(13) 0.71843(11) 0.2044(2) 0.0307(3) Uani 1 1 d . .
H2 H 0.2303 0.7281 0.1230 0.037 Uiso 1 1 calc R U
C3 C 0.38270(13) 0.79706(10) 0.27381(19) 0.0277(3) Uani 1 1 d . .
C4 C 0.50742(12) 0.78190(10) 0.39934(19) 0.0252(3) Uani 1 1 d . .
C5 C 0.54943(12) 0.68711(10) 0.44246(19) 0.0261(3) Uani 1 1 d . .
C6 C 0.66747(13) 0.66485(10) 0.55831(19) 0.0284(3) Uani 1 1 d . .
H6 H 0.6927 0.5991 0.5844 0.034 Uiso 1 1 calc R U
C7 C 0.74802(13) 0.74049(10) 0.63532(19) 0.0264(3) Uani 1 1 d . .
C8 C 0.70840(13) 0.83713(11) 0.59823(19) 0.0303(3) Uani 1 1 d . .
H8 H 0.7627 0.8891 0.6532 0.036 Uiso 1 1 calc R U
C9 C 0.59084(13) 0.85639(11) 0.4822(2) 0.0297(3) Uani 1 1 d . .
H9 H 0.5653 0.9222 0.4572 0.036 Uiso 1 1 calc R U
C10 C 0.33394(14) 0.89831(11) 0.2242(2) 0.0386(4) Uani 1 1 d . .
H10A H 0.2563 0.8956 0.1204 0.058 Uiso 1 1 calc R U
H10B H 0.3958 0.9368 0.1858 0.058 Uiso 1 1 calc R U
H10C H 0.3179 0.9287 0.3340 0.058 Uiso 1 1 calc R U
C11 C 0.91213(14) 0.62194(11) 0.8227(2) 0.0345(4) Uani 1 1 d . .
H11A H 0.8407 0.5865 0.8438 0.041 Uiso 1 1 calc R U
H11B H 0.9771 0.6281 0.9455 0.041 Uiso 1 1 calc R U
C12 C 0.96387(17) 0.56337(13) 0.6897(3) 0.0503(5) Uani 1 1 d . .
H12A H 0.8999 0.5569 0.5679 0.075 Uiso 1 1 calc R U
H12B H 0.9884 0.4986 0.7430 0.075 Uiso 1 1 calc R U
H12C H 1.0368 0.5968 0.6722 0.075 Uiso 1 1 calc R U

loop_
_atom_site_aniso_label
_atom_site_aniso_U_11
_atom_site_aniso_U_22
_atom_site_aniso_U_33
_atom_site_aniso_U_23
_atom_site_aniso_U_13
_atom_site_aniso_U_12
N1 0.0236(6) 0.0327(7) 0.0291(6) 0.0001(5) 0.0041(5) -0.0003(5)
N2 0.0265(7) 0.0420(8) 0.0427(8) 0.0002(6) -0.0016(6) -0.0038(6)
O1 0.0379(6) 0.0359(7) 0.0612(8) -0.0041(6) -0.0039(6) -0.0090(5)
O2 0.0270(5) 0.0284(6) 0.0419(6) 0.0010(4) 0.0019(4) -0.0025(4)
O3 0.0257(6) 0.0560(8) 0.0548(7) 0.0034(6) -0.0071(5) -0.0030(5)
C1 0.0256(7) 0.0365(9) 0.0345(8) -0.0004(6) 0.0036(6) -0.0035(6)
C2 0.0231(7) 0.0389(9) 0.0281(7) 0.0008(6) 0.0045(6) 0.0005(6)
C3 0.0256(7) 0.0337(8) 0.0249(7) 0.0010(6) 0.0089(5) 0.0032(6)
C4 0.0240(7) 0.0284(7) 0.0244(7) 0.0003(5) 0.0092(5) 0.0009(6)
C5 0.0245(7) 0.0280(7) 0.0269(7) -0.0015(6) 0.0092(6) -0.0037(6)
C6 0.0273(7) 0.0269(7) 0.0304(7) 0.0021(6) 0.0074(6) 0.0024(6)
C7 0.0226(7) 0.0339(8) 0.0227(6) -0.0001(6) 0.0066(5) 0.0005(6)
C8 0.0280(7) 0.0292(8) 0.0323(8) -0.0047(6) 0.0068(6) -0.0027(6)
C9 0.0291(7) 0.0264(7) 0.0326(7) -0.0004(6) 0.0077(6) 0.0024(6)
C10 0.0319(8) 0.0357(9) 0.0427(9) 0.0015(7) 0.0026(7) 0.0060(7)
C11 0.0277(7) 0.0382(9) 0.0344(8) 0.0060(6) 0.0041(6) 0.0041(6)
C12 0.0466(10) 0.0448(10) 0.0616(11) -0.0005(8) 0.0192(9) 0.0128(8)

loop_
_atom_type_symbol
_atom_type_description
_atom_type_scat_dispersion_real
_atom_type_scat_dispersion_imag
_atom_type_scat_source
C C 0.0033 0.0016 'International Tables Vol C Tables 4.2.6.8 and 6.1.1.4'
H H 0.0000 0.0000 'International Tables Vol C Tables 4.2.6.8 and 6.1.1.4'
N N 0.0061 0.0033 'International Tables Vol C Tables 4.2.6.8 and 6.1.1.4'
O O 0.0106 0.0060 'International Tables Vol C Tables 4.2.6.8 and 6.1.1.4'

loop_
_geom_angle_atom_site_label_1
_geom_angle_atom_site_label_2
_geom_angle_atom_site_label_3
_geom_angle
N2 N1 C7 115.24(11)
N2 N1 C11 121.41(11)
C7 N1 C11 123.23(12)
O3 N2 N1 114.62(13)
C5 O2 C1 121.06(11)
O1 C1 O2 116.08(13)
O1 C1 C2 126.24(13)
O2 C1 C2 117.67(12)
C3 C2 C1 122.68(13)
C3 C2 H2 118.7
C1 C2 H2 118.7
C2 C3 C4 118.47(13)
C2 C3 C10 121.24(13)
C4 C3 C10 120.28(12)
C5 C4 C9 116.47(12)
C5 C4 C3 118.71(12)
C9 C4 C3 124.82(13)
O2 C5 C6 115.39(12)
O2 C5 C4 121.40(12)
C6 C5 C4 123.20(13)
C5 C6 C7 118.65(13)
C5 C6 H6 120.7
C7 C6 H6 120.7
C6 C7 C8 119.91(12)
C6 C7 N1 119.78(12)
C8 C7 N1 120.30(12)
C9 C8 C7 119.78(13)
C9 C8 H8 120.1
C7 C8 H8 120.1
C8 C9 C4 121.97(13)
C8 C9 H9 119.0
C4 C9 H9 119.0
C3 C10 H10A 109.5
C3 C10 H10B 109.5
H10A C10 H10B 109.5
C3 C10 H10C 109.5
H10A C10 H10C 109.5
H10B C10 H10C 109.5
N1 C11 C12 112.56(13)
N1 C11 H11A 109.1
C12 C11 H11A 109.1
N1 C11 H11B 109.1
C12 C11 H11B 109.1
H11A C11 H11B 107.8
C11 C12 H12A 109.5
C11 C12 H12B 109.5
H12A C12 H12B 109.5
C11 C12 H12C 109.5
H12A C12 H12C 109.5
H12B C12 H12C 109.5

loop_
_geom_bond_atom_site_label_1
_geom_bond_atom_site_label_2
_geom_bond_distance
N1 N2 1.3385(17)
N1 C7 1.4229(17)
N1 C11 1.4689(19)
N2 O3 1.2329(16)
O1 C1 1.2095(18)
O2 C5 1.3791(16)
O2 C1 1.3811(17)
C1 C2 1.436(2)
C2 C3 1.348(2)
C2 H2 0.9500
C3 C4 1.4504(19)
C3 C10 1.500(2)
C4 C5 1.3900(19)
C4 C9 1.4012(19)
C5 C6 1.3849(19)
C6 C7 1.386(2)
C6 H6 0.9500
C7 C8 1.402(2)
C8 C9 1.3728(19)
C8 H8 0.9500
C9 H9 0.9500
C10 H10A 0.9800
C10 H10B 0.9800
C10 H10C 0.9800
C11 C12 1.517(2)
C11 H11A 0.9900
C11 H11B 0.9900
C12 H12A 0.9800
C12 H12B 0.9800
C12 H12C 0.9800

loop_
_geom_hbond_atom_site_label_D
_geom_hbond_atom_site_label_H
_geom_hbond_atom_site_label_A
_geom_hbond_distance_DH
_geom_hbond_distance_HA
_geom_hbond_distance_DA
_geom_hbond_angle_DHA
_geom_hbond_site_symmetry_A
C11 H11A O1 0.99 2.38 3.3012(19) 154.7 3_666
C6 H6 O1 0.95 2.60 3.4235(18) 144.7 3_666
C2 H2 O3 0.95 2.34 3.2673(17) 163.9 1_454

loop_
_geom_torsion_atom_site_label_1
_geom_torsion_atom_site_label_2
_geom_torsion_atom_site_label_3
_geom_torsion_atom_site_label_4
_geom_torsion
C7 N1 N2 O3 -177.01(13)
C11 N1 N2 O3 -1.0(2)
C5 O2 C1 O1 178.81(13)
C5 O2 C1 C2 -0.58(19)
O1 C1 C2 C3 -178.59(15)
O2 C1 C2 C3 0.7(2)
C1 C2 C3 C4 -0.5(2)
C1 C2 C3 C10 179.79(14)
C2 C3 C4 C5 0.22(19)
C10 C3 C4 C5 179.89(13)
C2 C3 C4 C9 -179.91(13)
C10 C3 C4 C9 -0.2(2)
C1 O2 C5 C6 -178.83(12)
C1 O2 C5 C4 0.29(19)
C9 C4 C5 O2 -179.97(12)
C3 C4 C5 O2 -0.09(19)
C9 C4 C5 C6 -0.9(2)
C3 C4 C5 C6 178.96(12)
O2 C5 C6 C7 179.08(12)
C4 C5 C6 C7 0.0(2)
C5 C6 C7 C8 1.2(2)
C5 C6 C7 N1 -178.04(12)
N2 N1 C7 C6 163.93(13)
C11 N1 C7 C6 -12.04(19)
N2 N1 C7 C8 -15.36(18)
C11 N1 C7 C8 168.67(13)
C6 C7 C8 C9 -1.5(2)
N1 C7 C8 C9 177.79(13)
C7 C8 C9 C4 0.5(2)
C5 C4 C9 C8 0.7(2)
C3 C4 C9 C8 -179.20(13)
N2 N1 C11 C12 -85.95(17)
C7 N1 C11 C12 89.77(16)
